data_7059209
loop_
_publ_author_name
'Shu, Xi'
'Fan, Yu'
'Li, Shoujian'
'Jin, Yongdong'
'Xia, Chuanqin'
'Huang, Chao'

_publ_section_title
;
 Anion binding and fluoride ion induced conformational changes in bisurea
 receptors
;
_journal_issue 5
_journal_name_full 'New Journal of Chemistry'
_journal_page_first 2033
_journal_page_last 2045
_journal_paper_doi 10.1039/C9NJ05785D
_journal_volume 44
_journal_year 2020
_chemical_formula_moiety 'C21 H17 N5 O4, C16 H36 N, F'
_chemical_formula_sum 'C37 H53 F N6 O4'
_chemical_formula_weight 664.85
_space_group_crystal_system monoclinic
_space_group_IT_number 14
_space_group_name_Hall '-P 2yn'
_space_group_name_H-M_alt 'P 1 21/n 1'
_atom_sites_solution_hydrogens geom
_atom_sites_solution_primary direct
_audit_creation_date 2017-06-16
_audit_creation_method
;
Olex2 1.2
(compiled 2017.03.28 svn.r3405 for OlexSys, GUI svn.r5337)
;
_audit_update_record
;
2019-07-31 deposited with the CCDC.	2020-01-13 downloaded from the CCDC.
;
_cell_angle_alpha 90
_cell_angle_beta 107.634(3)
_cell_angle_gamma 90
_cell_formula_units_Z 4
_cell_length_a 12.2710(3)
_cell_length_b 17.4802(4)
_cell_length_c 19.5368(4)
_cell_measurement_reflns_used 6119
_cell_measurement_temperature 296.31(10)
_cell_measurement_theta_max 71.9360
_cell_measurement_theta_min 4.7370
_cell_volume 3993.72(17)
_computing_cell_refinement
;
CrysAlisPro, Agilent Technologies,
Version 1.171.37.35 (release 13-08-2014 CrysAlis171 .NET)
(compiled Aug 13 2014,18:06:01)
;
_computing_data_collection
;
CrysAlisPro, Agilent Technologies,
Version 1.171.37.35 (release 13-08-2014 CrysAlis171 .NET)
(compiled Aug 13 2014,18:06:01)
;
_computing_data_reduction
;
CrysAlisPro, Agilent Technologies,
Version 1.171.37.35 (release 13-08-2014 CrysAlis171 .NET)
(compiled Aug 13 2014,18:06:01)
;
_computing_molecular_graphics 'Olex2 (Dolomanov et al., 2009)'
_computing_publication_material 'Olex2 (Dolomanov et al., 2009)'
_computing_structure_refinement 'ShelXL (Sheldrick, 2015)'
_computing_structure_solution 'SIR2004 (Burla et al., 2007)'
_diffrn_ambient_environment air
_diffrn_ambient_temperature 296.31(10)
_diffrn_detector 'CCD plate'
_diffrn_detector_area_resol_mean 15.9595
_diffrn_detector_type EosS2
_diffrn_measured_fraction_theta_full 0.999
_diffrn_measured_fraction_theta_max 0.978
_diffrn_measurement_details
;
#__ type_ start__ end____ width___ exp.time_
  1 omega   20.00  104.00   1.0000    2.7600
omega____ theta____ kappa____ phi______ frames
    -       36.4171   57.0000   60.0000 84

#__ type_ start__ end____ width___ exp.time_
  2 omega   20.00  104.00   1.0000    2.7600
omega____ theta____ kappa____ phi______ frames
    -       36.4171   57.0000  -90.0000 84

#__ type_ start__ end____ width___ exp.time_
  3 omega   20.00  104.00   1.0000    2.7600
omega____ theta____ kappa____ phi______ frames
    -       36.4171   57.0000    0.0000 84

#__ type_ start__ end____ width___ exp.time_
  4 omega  -31.00   53.00   1.0000    2.7600
omega____ theta____ kappa____ phi______ frames
    -       36.4171  -57.0000  150.0000 84

#__ type_ start__ end____ width___ exp.time_
  5 omega    1.00   75.00   1.0000    2.7600
omega____ theta____ kappa____ phi______ frames
    -       36.4171  -99.0000  -90.0000 74

#__ type_ start__ end____ width___ exp.time_
  6 omega   23.00   90.00   1.0000    2.7600
omega____ theta____ kappa____ phi______ frames
    -       36.4171 -125.0000  150.0000 67

#__ type_ start__ end____ width___ exp.time_
  7 omega  -31.00   53.00   1.0000    2.7600
omega____ theta____ kappa____ phi______ frames
    -       36.4171  -57.0000  -30.0000 84

#__ type_ start__ end____ width___ exp.time_
  8 omega   40.00   98.00   1.0000   11.0200
omega____ theta____ kappa____ phi______ frames
    -      108.0000  -45.0000  150.0000 58

#__ type_ start__ end____ width___ exp.time_
  9 omega  100.00  178.00   1.0000   11.0200
omega____ theta____ kappa____ phi______ frames
    -      108.0000  111.0000  -90.0000 78

#__ type_ start__ end____ width___ exp.time_
 10 omega   39.00  109.00   1.0000   11.0200
omega____ theta____ kappa____ phi______ frames
    -      108.0000  -94.0000  -90.0000 70

#__ type_ start__ end____ width___ exp.time_
 11 omega   39.00  109.00   1.0000   11.0200
omega____ theta____ kappa____ phi______ frames
    -      108.0000  -94.0000   30.0000 70

#__ type_ start__ end____ width___ exp.time_
 12 omega   38.00   91.00   1.0000   11.0200
omega____ theta____ kappa____ phi______ frames
    -      108.0000  -30.0000 -150.0000 53

#__ type_ start__ end____ width___ exp.time_
 13 omega   39.00  109.00   1.0000   11.0200
omega____ theta____ kappa____ phi______ frames
    -      108.0000  -94.0000  -30.0000 70

#__ type_ start__ end____ width___ exp.time_
 14 omega   38.00   91.00   1.0000   11.0200
omega____ theta____ kappa____ phi______ frames
    -      108.0000  -30.0000   60.0000 53

#__ type_ start__ end____ width___ exp.time_
 15 omega  133.00  177.00   1.0000   11.0200
omega____ theta____ kappa____ phi______ frames
    -      108.0000  111.0000 -120.0000 44

#__ type_ start__ end____ width___ exp.time_
 16 omega   50.00   87.00   1.0000   11.0200
omega____ theta____ kappa____ phi______ frames
    -      108.0000  -30.0000 -120.0000 37

#__ type_ start__ end____ width___ exp.time_
 17 omega   45.00   91.00   1.0000   11.0200
omega____ theta____ kappa____ phi______ frames
    -      108.0000  -30.0000   90.0000 46

#__ type_ start__ end____ width___ exp.time_
 18 omega   40.00   90.00   1.0000   11.0200
omega____ theta____ kappa____ phi______ frames
    -      108.0000  -30.0000 -180.0000 50

#__ type_ start__ end____ width___ exp.time_
 19 omega   42.00   97.00   1.0000   11.0200
omega____ theta____ kappa____ phi______ frames
    -      108.0000  -45.0000    0.0000 55
;
_diffrn_measurement_device 'four-circle diffractometer'
_diffrn_measurement_device_type 'New Gemini, Dual, Cu at zero, EosS2'
_diffrn_measurement_method '\w scans'
_diffrn_orient_matrix_UB_11 -0.0979322000
_diffrn_orient_matrix_UB_12 0.0511841000
_diffrn_orient_matrix_UB_13 -0.0446966000
_diffrn_orient_matrix_UB_21 0.0820952000
_diffrn_orient_matrix_UB_22 0.0689509000
_diffrn_orient_matrix_UB_23 0.0134899000
_diffrn_orient_matrix_UB_31 0.0320654000
_diffrn_orient_matrix_UB_32 -0.0198922000
_diffrn_orient_matrix_UB_33 -0.0682669000
_diffrn_radiation_monochromator graphite
_diffrn_radiation_probe x-ray
_diffrn_radiation_type CuK\a
_diffrn_radiation_wavelength 1.54184
_diffrn_reflns_av_R_equivalents 0.0342
_diffrn_reflns_av_unetI/netI 0.0278
_diffrn_reflns_Laue_measured_fraction_full 0.999
_diffrn_reflns_Laue_measured_fraction_max 0.978
_diffrn_reflns_limit_h_max 15
_diffrn_reflns_limit_h_min -11
_diffrn_reflns_limit_k_max 18
_diffrn_reflns_limit_k_min -21
_diffrn_reflns_limit_l_max 15
_diffrn_reflns_limit_l_min -24
_diffrn_reflns_number 22804
_diffrn_reflns_point_group_measured_fraction_full 0.999
_diffrn_reflns_point_group_measured_fraction_max 0.978
_diffrn_reflns_theta_full 67.684
_diffrn_reflns_theta_max 72.825
_diffrn_reflns_theta_min 4.549
_diffrn_source 'Enhance (Cu) X-ray Source'
_exptl_absorpt_coefficient_mu 0.612
_exptl_absorpt_correction_T_max 1.00000
_exptl_absorpt_correction_T_min 0.64242
_exptl_absorpt_correction_type multi-scan
_exptl_absorpt_process_details
;
CrysAlisPro, Agilent Technologies,
Version 1.171.37.35 (release 13-08-2014 CrysAlis171 .NET)
(compiled Aug 13 2014,18:06:01)
Empirical absorption correction using spherical harmonics,
 implemented in SCALE3 ABSPACK scaling algorithm.
;
_exptl_crystal_colour 'clear light colourless'
_exptl_crystal_colour_lustre clear
_exptl_crystal_colour_modifier light
_exptl_crystal_colour_primary colourless
_exptl_crystal_density_diffrn 1.106
_exptl_crystal_description block
_exptl_crystal_F_000 1432
_exptl_crystal_size_max 0.65
_exptl_crystal_size_mid 0.6
_exptl_crystal_size_min 0.5
_refine_diff_density_max 0.475
_refine_diff_density_min -0.209
_refine_diff_density_rms 0.043
_refine_ls_extinction_method none
_refine_ls_goodness_of_fit_ref 1.025
_refine_ls_hydrogen_treatment constr
_refine_ls_matrix_type full
_refine_ls_number_parameters 437
_refine_ls_number_reflns 7792
_refine_ls_number_restraints 0
_refine_ls_restrained_S_all 1.025
_refine_ls_R_factor_all 0.0778
_refine_ls_R_factor_gt 0.0641
_refine_ls_shift/su_max 0.000
_refine_ls_shift/su_mean 0.000
_refine_ls_structure_factor_coef Fsqd
_refine_ls_weighting_details 'w=1/[\s^2^(Fo^2^)+(0.1260P)^2^+0.3581P] where P=(Fo^2^+2Fc^2^)/3'
_refine_ls_weighting_scheme calc
_refine_ls_wR_factor_gt 0.1865
_refine_ls_wR_factor_ref 0.2042
_reflns_Friedel_coverage 0.000
_reflns_number_gt 5888
_reflns_number_total 7792
_reflns_threshold_expression 'I > 2\s(I)'
_cod_data_source_file c9nj05785d2.cif
_cod_data_source_block hc-sx-l3-3_sq
_cod_depositor_comments
;Adding full bibliography for 7059208--7059212.cif.

 Adding full bibliography for 7059208--7059212.cif.
;
_cod_original_cell_volume 3993.72(16)
_cod_database_code 7059209
_shelx_shelxl_version_number 2014/7
_shelx_space_group_comment
;
The symmetry employed for this shelxl refinement is uniquely defined
by the following loop, which should always be used as a source of
symmetry information in preference to the above space-group names.
They are only intended as comments.
;
_reflns_odcompleteness_completeness 99.89
_reflns_odcompleteness_iscentric 1
_reflns_odcompleteness_theta 66.97
_olex2_refinement_description
;
1. Fixed Uiso
 At 1.2 times of:
  All C(H) groups, All C(H,H) groups, All N(H) groups
 At 1.5 times of:
  All C(H,H,H) groups
2.a Secondary CH2 refined with riding coordinates:
 C00D(H00A,H00B), C00E(H00C,H00D), C00H(H00E,H00F), C00L(H00G,H00H), C00M(H00I,
 H00J), C00N(H00K,H00L), C00O(H00M,H00N), C00Q(H00O,H00P), C00S(H00Q,H00R),
 C00T(H00S,H00T), C00U(H00U,H00V), C010(H01A,H01B)
2.b Aromatic/amide H refined with riding coordinates:
 N006(H006), N009(H009), N00A(H00), N00B(H0AA), C00V(H1AA), C00W(H2AA),
 C00Y(H3AA), C011(H011), C012(H012), C014(H014), C015(H015), C016(H016),
 C017(H017), C018(H018), C019(H019), C01A(H01I), C01B(H01J)
2.c Idealised Me refined as rotating group:
 C00X(H00W,H00X,H00Y), C00Z(H00Z,H,HA), C013(H01C,H01D,H01E), C01C(H01F,H01G,
 H01H)
;
_olex2_date_sample_data_collection 2017-06-16
_olex2_submission_special_instructions 'No special instructions were received'

loop_
_space_group_symop_operation_xyz
'x, y, z'
'-x+1/2, y+1/2, -z+1/2'
'-x, -y, -z'
'x-1/2, -y-1/2, z-1/2'

loop_
_atom_site_label
_atom_site_type_symbol
_atom_site_fract_x
_atom_site_fract_y
_atom_site_fract_z
_atom_site_U_iso_or_equiv
_atom_site_adp_type
_atom_site_occupancy
_atom_site_site_symmetry_order
_atom_site_calc_flag
_atom_site_refinement_flags_posn
O002 O 0.48167(15) 0.63882(10) 0.39479(8) 0.0785(4) Uani 1 1 d .
O003 O 0.42233(16) 0.49548(10) 0.32737(8) 0.0799(4) Uani 1 1 d .
O004 O 0.47867(15) 0.82007(10) 0.00153(9) 0.0825(5) Uani 1 1 d .
N005 N 0.75353(11) 0.47754(8) 0.50786(7) 0.0488(3) Uani 1 1 d .
N006 N 0.49239(15) 0.77081(10) 0.11340(10) 0.0660(4) Uani 1 1 d .
H006 H 0.4823 0.7297 0.1349 0.079 Uiso 1 1 calc R
O007 O 0.54318(16) 0.89653(9) 0.13447(11) 0.0877(5) Uani 1 1 d .
N008 N 0.51116(13) 0.74893(9) 0.25019(9) 0.0597(4) Uani 1 1 d .
N009 N 0.38066(18) 0.50891(10) 0.20550(10) 0.0738(5) Uani 1 1 d .
H009 H 0.3884 0.5407 0.1737 0.089 Uiso 1 1 calc R
N00A N 0.45478(15) 0.60897(10) 0.27682(9) 0.0620(4) Uani 1 1 d .
H00 H 0.4583 0.6285 0.2371 0.074 Uiso 1 1 calc R
N00B N 0.44492(19) 0.69344(11) 0.01717(10) 0.0778(5) Uani 1 1 d .
H0AA H 0.4399 0.6617 0.0497 0.093 Uiso 1 1 calc R
C00C C 0.52601(17) 0.83300(12) 0.15497(13) 0.0674(5) Uani 1 1 d .
C00D C 0.84684(15) 0.45119(11) 0.57429(9) 0.0549(4) Uani 1 1 d .
H00A H 0.8906 0.4114 0.5601 0.066 Uiso 1 1 calc R
H00B H 0.8982 0.4938 0.5921 0.066 Uiso 1 1 calc R
C00E C 0.81649(14) 0.51059(10) 0.45842(9) 0.0513(4) Uani 1 1 d .
H00C H 0.8684 0.5499 0.4845 0.062 Uiso 1 1 calc R
H00D H 0.8625 0.4703 0.4470 0.062 Uiso 1 1 calc R
C00F C 0.41822(17) 0.53263(12) 0.27426(10) 0.0610(5) Uani 1 1 d .
C00G C 0.54310(18) 0.81763(12) 0.23346(12) 0.0688(5) Uani 1 1 d .
C00H C 0.67600(14) 0.53707(11) 0.52612(9) 0.0530(4) Uani 1 1 d .
H00E H 0.6165 0.5503 0.4823 0.064 Uiso 1 1 calc R
H00F H 0.6391 0.5138 0.5584 0.064 Uiso 1 1 calc R
C00I C 0.48489(17) 0.65488(12) 0.33479(10) 0.0617(5) Uani 1 1 d .
C00J C 0.47191(17) 0.76540(12) 0.03894(12) 0.0652(5) Uani 1 1 d .
C00K C 0.52502(18) 0.73241(13) 0.31863(11) 0.0670(5) Uani 1 1 d .
C00L C 0.67588(15) 0.41210(11) 0.47255(10) 0.0549(4) Uani 1 1 d .
H00G H 0.6153 0.4325 0.4324 0.066 Uiso 1 1 calc R
H00H H 0.6405 0.3918 0.5069 0.066 Uiso 1 1 calc R
C00M C 0.74224(17) 0.54476(14) 0.38890(10) 0.0672(5) Uani 1 1 d .
H00I H 0.6872 0.5071 0.3628 0.081 Uiso 1 1 calc R
H00J H 0.7005 0.5882 0.3991 0.081 Uiso 1 1 calc R
C00N C 0.73289(17) 0.60977(12) 0.56015(12) 0.0637(5) Uani 1 1 d .
H00K H 0.7708 0.6340 0.5289 0.076 Uiso 1 1 calc R
H00L H 0.7902 0.5981 0.6054 0.076 Uiso 1 1 calc R
C00O C 0.81577(19) 0.57003(13) 0.34389(11) 0.0688(5) Uani 1 1 d .
H00M H 0.8744 0.6041 0.3724 0.083 Uiso 1 1 calc R
H00N H 0.8539 0.5255 0.3323 0.083 Uiso 1 1 calc R
C00P C 0.3304(2) 0.43856(14) 0.17998(13) 0.0780(6) Uani 1 1 d .
C00Q C 0.64412(18) 0.66391(12) 0.57304(11) 0.0640(5) Uani 1 1 d .
H00O H 0.5838 0.6716 0.5282 0.077 Uiso 1 1 calc R
H00P H 0.6102 0.6405 0.6068 0.077 Uiso 1 1 calc R
C00R C 0.4237(2) 0.66300(15) -0.05261(13) 0.0807(6) Uani 1 1 d .
C00S C 0.73241(18) 0.34656(13) 0.44531(13) 0.0705(5) Uani 1 1 d .
H00Q H 0.7689 0.3660 0.4112 0.085 Uiso 1 1 calc R
H00R H 0.7911 0.3241 0.4852 0.085 Uiso 1 1 calc R
C00T C 0.8079(2) 0.42114(19) 0.63532(12) 0.0846(7) Uani 1 1 d .
H00S H 0.7623 0.4599 0.6494 0.102 Uiso 1 1 calc R
H00T H 0.7598 0.3766 0.6191 0.102 Uiso 1 1 calc R
C00U C 0.6470(2) 0.28629(15) 0.40977(15) 0.0817(7) Uani 1 1 d .
H00U H 0.5859 0.3096 0.3719 0.098 Uiso 1 1 calc R
H00V H 0.6139 0.2649 0.4447 0.098 Uiso 1 1 calc R
C00V C 0.5918(3) 0.87161(17) 0.28439(18) 0.1008(9) Uani 1 1 d .
H1AA H 0.6128 0.9192 0.2713 0.121 Uiso 1 1 calc R
C00W C 0.4048(3) 0.58480(17) -0.05969(15) 0.0939(8) Uani 1 1 d .
H2AA H 0.4051 0.5558 -0.0197 0.113 Uiso 1 1 calc R
C00X C 0.6934(3) 0.74064(16) 0.60206(17) 0.0937(8) Uani 1 1 d .
H00W H 0.7264 0.7644 0.5687 0.140 Uiso 1 1 calc GR
H00X H 0.7513 0.7336 0.6473 0.140 Uiso 1 1 calc GR
H00Y H 0.6338 0.7727 0.6086 0.140 Uiso 1 1 calc GR
C00Y C 0.5750(3) 0.78325(18) 0.37362(15) 0.0988(9) Uani 1 1 d .
H3AA H 0.5853 0.7702 0.4213 0.119 Uiso 1 1 calc R
C00Z C 0.7534(3) 0.60971(19) 0.27560(15) 0.0952(9) Uani 1 1 d .
H00Z H 0.6875 0.5802 0.2504 0.143 Uiso 1 1 calc GR
H H 0.8030 0.6151 0.2462 0.143 Uiso 1 1 calc GR
HA H 0.7295 0.6594 0.2863 0.143 Uiso 1 1 calc GR
C010 C 0.9067(2) 0.3997(2) 0.69904(14) 0.0982(9) Uani 1 1 d .
H01A H 0.9452 0.3561 0.6860 0.118 Uiso 1 1 calc R
H01B H 0.9605 0.4419 0.7097 0.118 Uiso 1 1 calc R
C011 C 0.2906(3) 0.38684(17) 0.22007(17) 0.1010(9) Uani 1 1 d .
H011 H 0.2995 0.3965 0.2683 0.121 Uiso 1 1 calc R
C012 C 0.4229(3) 0.70551(19) -0.11223(15) 0.1066(10) Uani 1 1 d .
H012 H 0.4354 0.7580 -0.1085 0.128 Uiso 1 1 calc R
C013 C 0.7006(3) 0.22242(18) 0.37814(18) 0.1034(9) Uani 1 1 d .
H01C H 0.7277 0.2426 0.3406 0.155 Uiso 1 1 calc GR
H01D H 0.6444 0.1835 0.3588 0.155 Uiso 1 1 calc GR
H01E H 0.7634 0.2007 0.4150 0.155 Uiso 1 1 calc GR
C014 C 0.3157(4) 0.4221(2) 0.10927(18) 0.1255(14) Uani 1 1 d .
H014 H 0.3417 0.4561 0.0811 0.151 Uiso 1 1 calc R
C015 C 0.6090(4) 0.8536(2) 0.35579(19) 0.1241(13) Uani 1 1 d .
H015 H 0.6433 0.8888 0.3915 0.149 Uiso 1 1 calc R
C016 C 0.2372(4) 0.3205(2) 0.1882(2) 0.1321(14) Uani 1 1 d .
H016 H 0.2104 0.2861 0.2157 0.159 Uiso 1 1 calc R
C017 C 0.3855(4) 0.5496(2) -0.12565(17) 0.1171(11) Uani 1 1 d .
H017 H 0.3733 0.4970 -0.1300 0.141 Uiso 1 1 calc R
C018 C 0.2228(5) 0.3044(2) 0.1193(3) 0.1443(16) Uani 1 1 d .
H018 H 0.1865 0.2596 0.0988 0.173 Uiso 1 1 calc R
C019 C 0.4035(4) 0.6692(3) -0.17746(18) 0.1308(14) Uani 1 1 d .
H019 H 0.4033 0.6979 -0.2176 0.157 Uiso 1 1 calc R
C01A C 0.3845(4) 0.5927(3) -0.18477(19) 0.1322(14) Uani 1 1 d .
H01I H 0.3708 0.5696 -0.2295 0.159 Uiso 1 1 calc R
C01B C 0.2625(5) 0.3551(3) 0.0797(2) 0.161(2) Uani 1 1 d .
H01J H 0.2536 0.3443 0.0317 0.193 Uiso 1 1 calc R
C01C C 0.8781(3) 0.3807(4) 0.76400(19) 0.165(2) Uani 1 1 d .
H01F H 0.8238 0.3395 0.7542 0.247 Uiso 1 1 calc GR
H01G H 0.8457 0.4247 0.7799 0.247 Uiso 1 1 calc GR
H01H H 0.9461 0.3653 0.8008 0.247 Uiso 1 1 calc GR
F1 F 0.43958(16) 0.62082(8) 0.13377(7) 0.0906(5) Uani 1 1 d .

loop_
_atom_site_aniso_label
_atom_site_aniso_U_11
_atom_site_aniso_U_22
_atom_site_aniso_U_33
_atom_site_aniso_U_23
_atom_site_aniso_U_13
_atom_site_aniso_U_12
O002 0.0883(10) 0.0894(11) 0.0570(8) 0.0070(7) 0.0210(7) 0.0020(8)
O003 0.1054(12) 0.0735(10) 0.0710(9) 0.0160(7) 0.0421(8) -0.0050(8)
O004 0.0955(11) 0.0710(10) 0.0863(10) 0.0293(8) 0.0357(9) 0.0027(8)
N005 0.0459(7) 0.0532(8) 0.0505(7) -0.0006(6) 0.0192(6) 0.0019(6)
N006 0.0746(10) 0.0512(9) 0.0766(10) 0.0144(7) 0.0297(8) 0.0001(7)
O007 0.0993(12) 0.0562(9) 0.1140(13) 0.0136(8) 0.0421(10) -0.0105(8)
N008 0.0561(8) 0.0539(9) 0.0683(9) 0.0032(7) 0.0176(7) 0.0012(7)
N009 0.1050(14) 0.0585(10) 0.0670(10) 0.0045(8) 0.0398(10) -0.0124(9)
N00A 0.0733(10) 0.0574(9) 0.0579(8) 0.0085(7) 0.0238(7) -0.0013(7)
N00B 0.1100(15) 0.0604(10) 0.0709(10) 0.0144(8) 0.0392(10) 0.0037(10)
C00C 0.0598(10) 0.0545(11) 0.0909(14) 0.0128(10) 0.0271(10) 0.0006(8)
C00D 0.0503(8) 0.0605(10) 0.0546(9) 0.0020(8) 0.0170(7) 0.0054(7)
C00E 0.0488(8) 0.0556(9) 0.0559(9) -0.0012(7) 0.0253(7) 0.0000(7)
C00F 0.0669(11) 0.0587(11) 0.0656(10) 0.0104(9) 0.0325(9) 0.0040(8)
C00G 0.0638(11) 0.0578(11) 0.0831(13) 0.0018(10) 0.0198(10) -0.0048(9)
C00H 0.0483(8) 0.0601(10) 0.0557(9) -0.0004(7) 0.0233(7) 0.0059(7)
C00I 0.0582(10) 0.0682(12) 0.0571(10) 0.0058(8) 0.0149(8) 0.0064(9)
C00J 0.0645(11) 0.0624(11) 0.0747(12) 0.0203(9) 0.0300(9) 0.0068(9)
C00K 0.0642(11) 0.0676(12) 0.0654(11) -0.0005(9) 0.0137(9) -0.0012(9)
C00L 0.0523(9) 0.0579(10) 0.0586(9) -0.0020(8) 0.0229(7) -0.0043(7)
C00M 0.0579(10) 0.0872(15) 0.0616(10) 0.0115(10) 0.0255(8) 0.0034(10)
C00N 0.0578(10) 0.0631(11) 0.0756(12) -0.0079(9) 0.0283(9) 0.0026(8)
C00O 0.0749(12) 0.0702(13) 0.0704(12) 0.0121(10) 0.0359(10) 0.0056(10)
C00P 0.0963(16) 0.0650(13) 0.0825(14) -0.0014(11) 0.0418(12) -0.0140(11)
C00Q 0.0658(11) 0.0669(12) 0.0640(10) -0.0059(9) 0.0267(9) 0.0085(9)
C00R 0.0994(16) 0.0779(15) 0.0714(13) 0.0134(11) 0.0360(12) 0.0174(13)
C00S 0.0663(11) 0.0639(12) 0.0860(13) -0.0159(10) 0.0299(10) -0.0044(9)
C00T 0.0660(12) 0.123(2) 0.0688(12) 0.0296(13) 0.0255(10) 0.0124(13)
C00U 0.0786(14) 0.0760(15) 0.0958(16) -0.0232(12) 0.0343(12) -0.0137(11)
C00V 0.116(2) 0.0737(17) 0.107(2) -0.0086(14) 0.0261(17) -0.0287(16)
C00W 0.123(2) 0.0800(17) 0.0834(16) 0.0032(13) 0.0385(15) 0.0147(15)
C00X 0.0912(17) 0.0783(16) 0.115(2) -0.0293(15) 0.0364(15) 0.0088(13)
C00Y 0.120(2) 0.0939(19) 0.0729(14) -0.0112(13) 0.0144(14) -0.0246(17)
C00Z 0.0942(17) 0.120(2) 0.0812(15) 0.0355(15) 0.0415(14) 0.0140(16)
C010 0.0802(15) 0.141(3) 0.0776(15) 0.0357(16) 0.0295(12) 0.0219(16)
C011 0.126(2) 0.0879(18) 0.0916(17) 0.0098(14) 0.0370(16) -0.0354(17)
C012 0.158(3) 0.092(2) 0.0781(16) 0.0189(14) 0.0486(18) 0.0158(19)
C013 0.112(2) 0.0908(19) 0.117(2) -0.0427(17) 0.0489(18) -0.0135(16)
C014 0.197(4) 0.104(2) 0.0939(19) -0.0254(17) 0.071(2) -0.061(3)
C015 0.153(3) 0.107(2) 0.099(2) -0.0291(19) 0.017(2) -0.052(2)
C016 0.156(3) 0.102(3) 0.134(3) 0.014(2) 0.039(3) -0.059(2)
C017 0.155(3) 0.101(2) 0.096(2) -0.0102(17) 0.039(2) 0.017(2)
C018 0.202(5) 0.092(2) 0.143(3) -0.026(2) 0.059(3) -0.064(3)
C019 0.190(4) 0.136(3) 0.0780(18) 0.0214(19) 0.058(2) 0.037(3)
C01A 0.177(4) 0.137(3) 0.0829(19) -0.008(2) 0.040(2) 0.039(3)
C01B 0.250(6) 0.128(3) 0.125(3) -0.052(3) 0.089(4) -0.081(4)
C01C 0.110(3) 0.289(7) 0.094(2) 0.079(3) 0.029(2) 0.027(3)
F1 0.1472(13) 0.0620(7) 0.0716(7) 0.0081(6) 0.0466(8) -0.0129(8)

loop_
_atom_type_symbol
_atom_type_description
_atom_type_scat_dispersion_real
_atom_type_scat_dispersion_imag
_atom_type_scat_source
C C 0.0181 0.0091 'International Tables Vol C Tables 4.2.6.8 and 6.1.1.4'
H H 0.0000 0.0000 'International Tables Vol C Tables 4.2.6.8 and 6.1.1.4'
F F 0.0727 0.0534 'International Tables Vol C Tables 4.2.6.8 and 6.1.1.4'
N N 0.0311 0.0180 'International Tables Vol C Tables 4.2.6.8 and 6.1.1.4'
O O 0.0492 0.0322 'International Tables Vol C Tables 4.2.6.8 and 6.1.1.4'

loop_
_geom_angle_atom_site_label_1
_geom_angle_atom_site_label_2
_geom_angle_atom_site_label_3
_geom_angle
C00D N005 C00E 105.14(12)
C00D N005 C00H 111.70(13)
C00E N005 C00H 111.25(13)
C00L N005 C00D 111.56(14)
C00L N005 C00E 111.58(13)
C00L N005 C00H 105.74(12)
C00C N006 H006 116.3
C00C N006 C00J 127.35(17)
C00J N006 H006 116.3
C00K N008 C00G 119.02(18)
C00F N009 H009 116.3
C00F N009 C00P 127.38(18)
C00P N009 H009 116.3
C00F N00A H00 116.6
C00I N00A H00 116.6
C00I N00A C00F 126.89(17)
C00J N00B H0AA 116.0
C00J N00B C00R 128.10(19)
C00R N00B H0AA 116.0
N006 C00C C00G 113.14(17)
O007 C00C N006 126.1(2)
O007 C00C C00G 120.8(2)
N005 C00D H00A 108.2
N005 C00D H00B 108.2
H00A C00D H00B 107.4
C00T C00D N005 116.35(15)
C00T C00D H00A 108.2
C00T C00D H00B 108.2
N005 C00E H00C 108.3
N005 C00E H00D 108.3
H00C C00E H00D 107.4
C00M C00E N005 115.91(14)
C00M C00E H00C 108.3
C00M C00E H00D 108.3
O003 C00F N009 127.0(2)
O003 C00F N00A 123.3(2)
N009 C00F N00A 109.71(16)
N008 C00G C00C 116.67(19)
N008 C00G C00V 122.5(2)
C00V C00G C00C 120.8(2)
N005 C00H H00E 108.2
N005 C00H H00F 108.2
H00E C00H H00F 107.4
C00N C00H N005 116.20(14)
C00N C00H H00E 108.2
C00N C00H H00F 108.2
O002 C00I N00A 126.3(2)
O002 C00I C00K 121.1(2)
N00A C00I C00K 112.57(17)
O004 C00J N006 123.0(2)
O004 C00J N00B 127.0(2)
N00B C00J N006 110.03(16)
N008 C00K C00I 117.14(18)
N008 C00K C00Y 122.2(2)
C00Y C00K C00I 120.7(2)
N005 C00L H00G 108.3
N005 C00L H00H 108.3
N005 C00L C00S 116.03(14)
H00G C00L H00H 107.4
C00S C00L H00G 108.3
C00S C00L H00H 108.3
C00E C00M H00I 109.7
C00E C00M H00J 109.7
H00I C00M H00J 108.2
C00O C00M C00E 109.66(16)
C00O C00M H00I 109.7
C00O C00M H00J 109.7
C00H C00N H00K 109.7
C00H C00N H00L 109.7
C00H C00N C00Q 109.83(16)
H00K C00N H00L 108.2
C00Q C00N H00K 109.7
C00Q C00N H00L 109.7
C00M C00O H00M 108.5
C00M C00O H00N 108.5
H00M C00O H00N 107.5
C00Z C00O C00M 115.02(19)
C00Z C00O H00M 108.5
C00Z C00O H00N 108.5
C011 C00P N009 124.6(2)
C014 C00P N009 117.0(2)
C014 C00P C011 118.3(3)
C00N C00Q H00O 109.0
C00N C00Q H00P 109.0
H00O C00Q H00P 107.8
C00X C00Q C00N 112.94(19)
C00X C00Q H00O 109.0
C00X C00Q H00P 109.0
C00W C00R N00B 116.4(2)
C012 C00R N00B 124.4(3)
C012 C00R C00W 119.3(3)
C00L C00S H00Q 109.4
C00L C00S H00R 109.4
H00Q C00S H00R 108.0
C00U C00S C00L 111.31(17)
C00U C00S H00Q 109.4
C00U C00S H00R 109.4
C00D C00T H00S 109.2
C00D C00T H00T 109.2
H00S C00T H00T 107.9
C010 C00T C00D 111.93(19)
C010 C00T H00S 109.2
C010 C00T H00T 109.2
C00S C00U H00U 109.2
C00S C00U H00V 109.2
C00S C00U C013 112.2(2)
H00U C00U H00V 107.9
C013 C00U H00U 109.2
C013 C00U H00V 109.2
C00G C00V H1AA 120.8
C00G C00V C015 118.4(3)
C015 C00V H1AA 120.8
C00R C00W H2AA 119.7
C017 C00W C00R 120.6(3)
C017 C00W H2AA 119.7
C00Q C00X H00W 109.5
C00Q C00X H00X 109.5
C00Q C00X H00Y 109.5
H00W C00X H00X 109.5
H00W C00X H00Y 109.5
H00X C00X H00Y 109.5
C00K C00Y H3AA 120.9
C015 C00Y C00K 118.3(3)
C015 C00Y H3AA 120.9
C00O C00Z H00Z 109.5
C00O C00Z H 109.5
C00O C00Z HA 109.5
H00Z C00Z H 109.5
H00Z C00Z HA 109.5
H C00Z HA 109.5
C00T C010 H01A 108.3
C00T C010 H01B 108.3
H01A C010 H01B 107.4
C01C C010 C00T 115.7(3)
C01C C010 H01A 108.3
C01C C010 H01B 108.3
C00P C011 H011 120.2
C00P C011 C016 119.7(3)
C016 C011 H011 120.2
C00R C012 H012 120.4
C019 C012 C00R 119.2(3)
C019 C012 H012 120.4
C00U C013 H01C 109.5
C00U C013 H01D 109.5
C00U C013 H01E 109.5
H01C C013 H01D 109.5
H01C C013 H01E 109.5
H01D C013 H01E 109.5
C00P C014 H014 119.9
C00P C014 C01B 120.2(3)
C01B C014 H014 119.9
C00V C015 H015 120.2
C00Y C015 C00V 119.6(3)
C00Y C015 H015 120.2
C011 C016 H016 119.0
C018 C016 C011 122.0(3)
C018 C016 H016 119.0
C00W C017 H017 120.2
C01A C017 C00W 119.6(4)
C01A C017 H017 120.2
C016 C018 H018 120.8
C016 C018 C01B 118.5(3)
C01B C018 H018 120.8
C012 C019 H019 119.1
C01A C019 C012 121.8(3)
C01A C019 H019 119.1
C017 C01A H01I 120.2
C019 C01A C017 119.6(3)
C019 C01A H01I 120.2
C014 C01B H01J 119.3
C018 C01B C014 121.4(4)
C018 C01B H01J 119.3
C010 C01C H01F 109.5
C010 C01C H01G 109.5
C010 C01C H01H 109.5
H01F C01C H01G 109.5
H01F C01C H01H 109.5
H01G C01C H01H 109.5

loop_
_geom_bond_atom_site_label_1
_geom_bond_atom_site_label_2
_geom_bond_distance
O002 C00I 1.218(2)
O003 C00F 1.212(2)
O004 C00J 1.221(2)
N005 C00D 1.519(2)
N005 C00E 1.522(2)
N005 C00H 1.523(2)
N005 C00L 1.515(2)
N006 H006 0.8600
N006 C00C 1.345(3)
N006 C00J 1.403(3)
O007 C00C 1.220(3)
N008 C00G 1.334(3)
N008 C00K 1.328(3)
N009 H009 0.8600
N009 C00F 1.347(3)
N009 C00P 1.398(3)
N00A H00 0.8600
N00A C00F 1.404(3)
N00A C00I 1.345(3)
N00B H0AA 0.8600
N00B C00J 1.337(3)
N00B C00R 1.412(3)
C00C C00G 1.507(3)
C00D H00A 0.9700
C00D H00B 0.9700
C00D C00T 1.507(3)
C00E H00C 0.9700
C00E H00D 0.9700
C00E C00M 1.510(3)
C00G C00V 1.370(4)
C00H H00E 0.9700
C00H H00F 0.9700
C00H C00N 1.504(3)
C00I C00K 1.508(3)
C00K C00Y 1.386(3)
C00L H00G 0.9700
C00L H00H 0.9700
C00L C00S 1.517(3)
C00M H00I 0.9700
C00M H00J 0.9700
C00M C00O 1.504(3)
C00N H00K 0.9700
C00N H00L 0.9700
C00N C00Q 1.520(3)
C00O H00M 0.9700
C00O H00N 0.9700
C00O C00Z 1.493(3)
C00P C011 1.379(3)
C00P C014 1.369(4)
C00Q H00O 0.9700
C00Q H00P 0.9700
C00Q C00X 1.509(3)
C00R C00W 1.386(4)
C00R C012 1.379(3)
C00S H00Q 0.9700
C00S H00R 0.9700
C00S C00U 1.500(3)
C00T H00S 0.9700
C00T H00T 0.9700
C00T C010 1.499(3)
C00U H00U 0.9700
C00U H00V 0.9700
C00U C013 1.518(4)
C00V H1AA 0.9300
C00V C015 1.382(5)
C00W H2AA 0.9300
C00W C017 1.383(4)
C00X H00W 0.9600
C00X H00X 0.9600
C00X H00Y 0.9600
C00Y H3AA 0.9300
C00Y C015 1.377(5)
C00Z H00Z 0.9600
C00Z H 0.9600
C00Z HA 0.9600
C010 H01A 0.9700
C010 H01B 0.9700
C010 C01C 1.453(4)
C011 H011 0.9300
C011 C016 1.384(5)
C012 H012 0.9300
C012 C019 1.378(5)
C013 H01C 0.9600
C013 H01D 0.9600
C013 H01E 0.9600
C014 H014 0.9300
C014 C01B 1.379(5)
C015 H015 0.9300
C016 H016 0.9300
C016 C018 1.334(6)
C017 H017 0.9300
C017 C01A 1.376(5)
C018 H018 0.9300
C018 C01B 1.359(6)
C019 H019 0.9300
C019 C01A 1.357(6)
C01A H01I 0.9300
C01B H01J 0.9300
C01C H01F 0.9600
C01C H01G 0.9600
C01C H01H 0.9600

loop_
_geom_torsion_atom_site_label_1
_geom_torsion_atom_site_label_2
_geom_torsion_atom_site_label_3
_geom_torsion_atom_site_label_4
_geom_torsion
O002 C00I C00K N008 -170.99(19)
O002 C00I C00K C00Y 9.6(3)
N005 C00D C00T C010 -177.7(2)
N005 C00E C00M C00O -176.20(17)
N005 C00H C00N C00Q 178.39(15)
N005 C00L C00S C00U -178.48(19)
N006 C00C C00G N008 -7.3(3)
N006 C00C C00G C00V 171.2(2)
O007 C00C C00G N008 173.3(2)
O007 C00C C00G C00V -8.3(4)
N008 C00G C00V C015 0.5(5)
N008 C00K C00Y C015 1.3(5)
N009 C00P C011 C016 176.8(3)
N009 C00P C014 C01B -177.4(4)
N00A C00I C00K N008 8.9(3)
N00A C00I C00K C00Y -170.6(2)
N00B C00R C00W C017 -178.7(3)
N00B C00R C012 C019 178.7(3)
C00C N006 C00J O004 -2.9(3)
C00C N006 C00J N00B 177.1(2)
C00C C00G C00V C015 -177.9(3)
C00D N005 C00E C00M -177.20(16)
C00D N005 C00H C00N 60.3(2)
C00D N005 C00L C00S -61.6(2)
C00D C00T C010 C01C 171.4(4)
C00E N005 C00D C00T 175.45(19)
C00E N005 C00H C00N -56.9(2)
C00E N005 C00L C00S 55.6(2)
C00E C00M C00O C00Z -176.1(2)
C00F N009 C00P C011 13.3(4)
C00F N009 C00P C014 -169.7(3)
C00F N00A C00I O002 -2.8(3)
C00F N00A C00I C00K 177.32(18)
C00G N008 C00K C00I 178.45(18)
C00G N008 C00K C00Y -2.1(3)
C00G C00V C015 C00Y -1.3(6)
C00H N005 C00D C00T 54.7(2)
C00H N005 C00E C00M -56.1(2)
C00H N005 C00L C00S 176.74(16)
C00H C00N C00Q C00X -175.7(2)
C00I N00A C00F O003 -9.1(3)
C00I N00A C00F N009 171.5(2)
C00I C00K C00Y C015 -179.3(3)
C00J N006 C00C O007 1.1(4)
C00J N006 C00C C00G -178.35(18)
C00J N00B C00R C00W 175.8(3)
C00J N00B C00R C012 -2.9(5)
C00K N008 C00G C00C 179.63(18)
C00K N008 C00G C00V 1.2(3)
C00K C00Y C015 C00V 0.5(6)
C00L N005 C00D C00T -63.4(2)
C00L N005 C00E C00M 61.7(2)
C00L N005 C00H C00N -178.19(16)
C00L C00S C00U C013 176.6(2)
C00P N009 C00F O003 5.2(4)
C00P N009 C00F N00A -175.4(2)
C00P C011 C016 C018 0.1(7)
C00P C014 C01B C018 0.5(9)
C00R N00B C00J O004 3.4(4)
C00R N00B C00J N006 -176.6(2)
C00R C00W C017 C01A -0.4(6)
C00R C012 C019 C01A 0.3(7)
C00W C00R C012 C019 0.0(5)
C00W C017 C01A C019 0.6(7)
C011 C00P C014 C01B -0.2(7)
C011 C016 C018 C01B 0.2(8)
C012 C00R C00W C017 0.1(5)
C012 C019 C01A C017 -0.6(7)
C014 C00P C011 C016 -0.1(6)
C016 C018 C01B C014 -0.5(9)

loop_
_smtbx_masks_void_nr
_smtbx_masks_void_average_x
_smtbx_masks_void_average_y
_smtbx_masks_void_average_z
_smtbx_masks_void_volume
_smtbx_masks_void_count_electrons
1 0.000 0.500 0.000 235.2 42.4
2 0.500 1.000 0.500 235.2 42.4
